data_7060201
loop_
_publ_author_name
'Miura, Youhei'
'Kobayashi, Kotaro'
'Yoshioka, Naoki'

_publ_section_title
;
 V-shaped fluorophores with a 1-methyl-4,5-bis(arylethynyl)imidazole
 skeleton displaying solid-state fluorescence, acid responsiveness, and
 remarkable fluorescence solvatochromism
;
_journal_issue 2
_journal_name_full 'New Journal of Chemistry'
_journal_page_first 898
_journal_page_last 905
_journal_paper_doi 10.1039/D0NJ05323F
_journal_volume 45
_journal_year 2021
_chemical_formula_moiety 'C20 H14 N2'
_chemical_formula_sum 'C20 H14 N2'
_chemical_formula_weight 282.33
_chemical_melting_point 383.5(5)
_chemical_name_common NMePhPh
_chemical_name_systematic 4,5-bisphenylethynyl-1methylimidazole
_space_group_crystal_system triclinic
_space_group_IT_number 1
_space_group_name_Hall 'P 1'
_space_group_name_H-M_alt 'P 1'
_atom_sites_solution_hydrogens geom
_audit_update_record
;
2019-08-29 deposited with the CCDC.	2020-12-03 downloaded from the CCDC.
;
_cell_angle_alpha 87.690(4)
_cell_angle_beta 81.189(4)
_cell_angle_gamma 80.098(4)
_cell_formula_units_Z 4
_cell_length_a 9.6262(10)
_cell_length_b 12.6518(13)
_cell_length_c 13.3053(14)
_cell_measurement_reflns_used 636
_cell_measurement_temperature 300.(2)
_cell_measurement_theta_max 21.9521
_cell_measurement_theta_min 2.2877
_cell_volume 1577.3(3)
_computing_cell_refinement 'APEX3 v2016.1-0 (Bruker AXS)'
_computing_data_reduction 'SAINT V8.37A (Bruker AXS Inc., 2015)'
_computing_structure_refinement 'SHELXL-2014/7 (Sheldrick, 2014)'
_diffrn_ambient_temperature 300.(2)
_diffrn_detector_area_resol_mean 7.4074
_diffrn_measured_fraction_theta_full 0.952
_diffrn_measured_fraction_theta_max 0.952
_diffrn_measurement_device_type 'Bruker D8 Venture'
_diffrn_measurement_method '\f and \w scans'
_diffrn_radiation_monochromator 'multilayered confocal mirror'
_diffrn_radiation_type 'Mo K\a'
_diffrn_radiation_wavelength 0.71073
_diffrn_reflns_av_R_equivalents 0.0627
_diffrn_reflns_av_unetI/netI 0.0978
_diffrn_reflns_limit_h_max 11
_diffrn_reflns_limit_h_min -11
_diffrn_reflns_limit_k_max 15
_diffrn_reflns_limit_k_min -14
_diffrn_reflns_limit_l_max 15
_diffrn_reflns_limit_l_min -14
_diffrn_reflns_number 14425
_diffrn_reflns_theta_full 25.05
_diffrn_reflns_theta_max 25.05
_diffrn_reflns_theta_min 2.17
_exptl_absorpt_coefficient_mu 0.070
_exptl_absorpt_correction_T_max 0.99
_exptl_absorpt_correction_T_min 0.50
_exptl_absorpt_correction_type multi-scan
_exptl_absorpt_process_details 'SADABS V2014/5 (Bruker AXS Inc.)'
_exptl_crystal_colour 'clear colourless'
_exptl_crystal_density_diffrn 1.189
_exptl_crystal_density_method 'not measured'
_exptl_crystal_description plate
_exptl_crystal_F_000 592
_exptl_crystal_preparation Luminescent
_exptl_crystal_recrystallization_method 'Re-crystallisation from solvent: Dichloromethane/Hexane'
_exptl_crystal_size_max 1.260
_exptl_crystal_size_mid 0.474
_exptl_crystal_size_min 0.158
_refine_diff_density_max 0.162
_refine_diff_density_min -0.137
_refine_ls_abs_structure_details
;

Flack x determined using 2176 quotients [(I+)-(I-)]/[(I+)+(I-)]
(Parsons, Flack and Wagner, Acta Cryst. B69 (2013) 249-259).
;
_refine_ls_abs_structure_Flack -4.2(10)
_refine_ls_extinction_method none
_refine_ls_goodness_of_fit_ref 0.790
_refine_ls_hydrogen_treatment constr
_refine_ls_matrix_type full
_refine_ls_number_parameters 797
_refine_ls_number_reflns 8200
_refine_ls_number_restraints 3
_refine_ls_restrained_S_all 0.790
_refine_ls_R_factor_all 0.0717
_refine_ls_R_factor_gt 0.0591
_refine_ls_shift/su_max 0.000
_refine_ls_shift/su_mean 0.000
_refine_ls_structure_factor_coef Fsqd
_refine_ls_weighting_details 'w=1/[\s^2^(Fo^2^)+(0.1000P)^2^+0.7308P] where P=(Fo^2^+2Fc^2^)/3'
_refine_ls_weighting_scheme calc
_refine_ls_wR_factor_gt 0.1521
_refine_ls_wR_factor_ref 0.1750
_reflns_number_gt 6645
_reflns_number_total 8200
_reflns_threshold_expression 'I > 2\s(I)'
_cod_data_source_file d0nj05323f2.cif
_cod_data_source_block NMePhPh
_cod_depositor_comments
;
The following automatic conversions were performed:

data item '_chemical_melting_point' value '383-384' was changed to
'383.5(5)' -- the average value was taken and precision was
estimated.

Automatic conversion script
Id: cif_fix_values 7556 2019-12-06 15:28:31Z antanas 

 Adding full bibliography for 7060201--7060208.cif.
;
_cod_database_code 7060201

loop_
_space_group_symop_operation_xyz
'x, y, z'

loop_
_atom_site_type_symbol
_atom_site_label
_atom_site_fract_x
_atom_site_fract_y
_atom_site_fract_z
_atom_site_U_iso_or_equiv
_atom_site_adp_type
_atom_site_calc_flag
_atom_site_refinement_flags_adp
_atom_site_refinement_flags_occupancy
_atom_site_refinement_flags_posn
_atom_site_occupancy
_atom_site_disorder_assembly
_atom_site_disorder_group
N N4 0.7302(5) 0.5202(4) 0.0037(4) 0.0834(13) Uani d . . . 1 . .
N N7 1.0517(4) 0.9453(3) 0.3315(3) 0.0665(11) Uani d . . . 1 . .
N N8 1.1898(5) 0.9753(3) 0.1871(4) 0.0745(12) Uani d . . . 1 . .
C C64 1.1238(5) 0.8896(4) 0.1765(4) 0.0630(12) Uani d . . . 1 . .
N N5 0.3654(5) -0.2347(3) 0.3446(4) 0.0732(12) Uani d . . . 1 . .
C C28 1.0236(6) 0.3648(4) 0.0963(4) 0.0654(12) Uani d . . . 1 . .
C C36 0.6970(6) 0.1443(4) -0.0150(4) 0.0688(12) Uani d . . . 1 . .
N N1 0.8135(5) 0.3211(4) 0.7233(4) 0.0724(11) Uani d . . . 1 . .
N N2 0.6512(5) 0.4563(3) 0.6815(4) 0.0757(12) Uani d . . . 1 . .
C C27 0.9154(5) 0.3834(4) 0.0599(4) 0.0649(12) Uani d . . . 1 . .
C C29 1.1512(5) 0.3459(4) 0.1416(4) 0.0632(12) Uani d . . . 1 . .
C C37 0.6844(6) 0.0335(4) -0.0164(4) 0.0676(12) Uani d . . . 1 . .
C C65 1.0381(5) 0.8687(4) 0.2644(4) 0.0617(12) Uani d . . . 1 . .
C C68 1.1669(6) 0.7660(4) 0.0171(4) 0.0702(13) Uani d . . . 1 . .
C C55 0.4688(6) -0.0806(4) 0.3872(4) 0.0699(13) Uani d . . . 1 . .
N N3 0.5832(5) 0.4199(4) -0.0378(3) 0.0733(12) Uani d . . . 1 . .
N N6 0.2321(5) -0.2670(4) 0.4915(4) 0.0820(13) Uani d . . . 1 . .
C C24 0.7863(6) 0.4145(4) 0.0190(4) 0.0660(12) Uani d . . . 1 . .
C C77 0.7800(5) 0.6475(4) 0.3301(4) 0.0650(13) Uani d . . . 1 . .
C C63 1.1418(6) 1.0053(4) 0.2819(5) 0.0760(15) Uani d . . . 1 . .
H H63 1.1685 1.0628 0.3112 0.091 Uiso calc U . R 1 . .
C C67 1.1488(6) 0.8265(4) 0.0870(4) 0.0685(13) Uani d . . . 1 . .
C C47 0.2776(5) -0.1193(4) 0.5919(5) 0.0703(14) Uani d . . . 1 . .
C C81 0.6786(6) 0.5003(5) 0.2832(5) 0.0795(15) Uani d . . . 1 . .
H H81 0.6718 0.451 0.235 0.095 Uiso calc U . R 1 . .
C C76 0.8734(6) 0.7247(4) 0.3064(4) 0.0688(13) Uani d . . . 1 . .
C C7 0.4900(5) 0.3568(4) 0.6132(4) 0.0624(12) Uani d . . . 1 . .
C C15 0.7217(6) 0.1635(4) 0.6789(4) 0.0702(13) Uani d . . . 1 . .
C C49 0.2499(5) 0.0158(4) 0.7407(4) 0.0635(12) Uani d . . . 1 . .
C C48 0.2634(6) -0.0601(4) 0.6611(4) 0.0692(13) Uani d . . . 1 . .
C C16 0.7349(6) 0.0677(5) 0.6808(4) 0.0728(13) Uani d . . . 1 . .
C C35 0.7021(6) 0.2383(4) -0.0105(4) 0.0702(13) Uani d . . . 1 . .
C C17 0.7531(6) -0.0475(4) 0.6828(4) 0.0698(13) Uani d . . . 1 . .
C C75 0.9492(5) 0.7913(4) 0.2882(4) 0.0682(13) Uani d . . . 1 . .
C C11 0.0779(8) 0.2978(6) 0.4598(6) 0.105(2) Uani d . . . 1 . .
H H11 0.0458 0.2389 0.4372 0.126 Uiso calc U . R 1 . .
C C60 0.8126(6) 0.2150(5) 0.3015(5) 0.0825(16) Uani d . . . 1 . .
H H60 0.8724 0.2657 0.2864 0.099 Uiso calc U . R 1 . .
C C56 0.5436(6) -0.0136(5) 0.3677(4) 0.0732(14) Uani d . . . 1 . .
C C4 0.6137(5) 0.3598(4) 0.6585(4) 0.0622(11) Uani d . . . 1 . .
C C70 1.0926(6) 0.6161(4) -0.0575(4) 0.0742(14) Uani d . . . 1 . .
H H70 1.0238 0.6139 -0.0005 0.089 Uiso calc U . R 1 . .
C C8 0.3837(5) 0.3598(4) 0.5750(4) 0.0629(12) Uani d . . . 1 . .
C C62 0.6364(6) 0.1429(4) 0.4145(4) 0.0713(14) Uani d . . . 1 . .
H H62 0.5766 0.1452 0.4766 0.086 Uiso calc U . R 1 . .
C C80 0.5965(6) 0.5004(5) 0.3769(5) 0.0791(16) Uani d . . . 1 . .
H H80 0.5353 0.4507 0.3926 0.095 Uiso calc U . R 1 . .
C C3 0.7687(6) 0.4271(5) 0.7203(5) 0.0835(16) Uani d . . . 1 . .
H H3 0.8174 0.4761 0.744 0.1 Uiso calc U . R 1 . .
C C79 0.6051(6) 0.5733(5) 0.4462(5) 0.0799(16) Uani d . . . 1 . .
H H79 0.5487 0.5738 0.5095 0.096 Uiso calc U . R 1 . .
C C66 0.9780(7) 0.9580(5) 0.4355(5) 0.0857(17) Uani d . . . 1 . .
H H66A 1.0382 0.9835 0.477 0.129 Uiso calc U . R 1 . .
H H66B 0.9559 0.89 0.4617 0.129 Uiso calc U . R 1 . .
H H66C 0.8914 1.0087 0.4363 0.129 Uiso calc U . R 1 . .
C C54 0.1774(6) 0.0006(5) 0.8367(5) 0.0795(15) Uani d . . . 1 . .
H H54 0.1373 -0.0611 0.8517 0.095 Uiso calc U . R 1 . .
C C42 0.7969(7) -0.0451(5) -0.0059(7) 0.105(2) Uani d . . . 1 . .
H H42 0.8851 -0.0268 -0.0009 0.126 Uiso calc U . R 1 . .
C C14 0.1737(6) 0.4709(5) 0.5238(4) 0.0787(15) Uani d . . . 1 . .
H H14 0.2051 0.5306 0.5452 0.094 Uiso calc U . R 1 . .
C C45 0.3821(5) -0.1601(4) 0.4117(4) 0.0683(13) Uani d . . . 1 . .
C C25 0.6967(5) 0.3496(4) -0.0085(4) 0.0634(12) Uani d . . . 1 . .
C C61 0.7258(6) 0.2171(4) 0.3934(5) 0.0763(15) Uani d . . . 1 . .
H H61 0.7274 0.2684 0.4412 0.092 Uiso calc U . R 1 . .
C C69 1.1809(6) 0.6923(4) -0.0638(4) 0.0679(13) Uani d . . . 1 . .
C C30 1.2239(6) 0.2435(4) 0.1529(4) 0.0717(14) Uani d . . . 1 . .
H H30 1.1877 0.1854 0.1328 0.086 Uiso calc U . R 1 . .
C C10 0.2060(7) 0.2833(5) 0.4991(5) 0.0859(17) Uani d . . . 1 . .
H H10 0.2584 0.2147 0.5035 0.103 Uiso calc U . R 1 . .
C C9 0.2555(5) 0.3705(4) 0.5314(4) 0.0628(12) Uani d . . . 1 . .
C C82 0.7715(6) 0.5729(4) 0.2595(4) 0.0701(14) Uani d . . . 1 . .
H H82 0.8281 0.5713 0.1962 0.084 Uiso calc U . R 1 . .
C C71 1.1042(8) 0.5442(5) -0.1331(5) 0.0918(18) Uani d . . . 1 . .
H H71 1.0444 0.4931 -0.127 0.11 Uiso calc U . R 1 . .
C C58 0.7232(6) 0.0628(5) 0.2524(4) 0.0773(15) Uani d . . . 1 . .
H H58 0.7231 0.0108 0.2049 0.093 Uiso calc U . R 1 . .
C C57 0.6334(5) 0.0652(4) 0.3461(4) 0.0644(13) Uani d . . . 1 . .
C C12 0.0001(7) 0.3966(6) 0.4544(6) 0.102(2) Uani d . . . 1 . .
H H12 -0.0863 0.4053 0.4294 0.122 Uiso calc U . R 1 . .
C C53 0.1645(6) 0.0765(5) 0.9103(5) 0.0848(16) Uani d . . . 1 . .
H H53 0.1147 0.0661 0.9745 0.102 Uiso calc U . R 1 . .
C C43 0.2749(7) -0.2954(5) 0.3971(6) 0.0851(18) Uani d . . . 1 . .
H H43 0.2459 -0.3522 0.3683 0.102 Uiso calc U . R 1 . .
C C31 1.3496(6) 0.2257(5) 0.1937(5) 0.0827(16) Uani d . . . 1 . .
H H31 1.3971 0.156 0.2014 0.099 Uiso calc U . R 1 . .
C C72 1.2032(10) 0.5470(6) -0.2177(6) 0.104(2) Uani d . . . 1 . .
H H72 1.2107 0.4979 -0.2693 0.125 Uiso calc U . R 1 . .
C C78 0.6964(6) 0.6471(5) 0.4246(4) 0.0726(14) Uani d . . . 1 . .
H H78 0.7017 0.6964 0.4733 0.087 Uiso calc U . R 1 . .
C C46 0.4352(7) -0.2462(6) 0.2397(5) 0.094(2) Uani d . . . 1 . .
H H46A 0.536 -0.2679 0.2385 0.141 Uiso calc U . R 1 . .
H H46B 0.4174 -0.1788 0.2043 0.141 Uiso calc U . R 1 . .
H H46C 0.3982 -0.2995 0.2072 0.141 Uiso calc U . R 1 . .
C C26 0.4573(6) 0.3897(6) -0.0729(5) 0.0928(18) Uani d . . . 1 . .
H H26A 0.4004 0.3598 -0.017 0.139 Uiso calc U . R 1 . .
H H26B 0.488 0.3375 -0.1256 0.139 Uiso calc U . R 1 . .
H H26C 0.4017 0.4522 -0.099 0.139 Uiso calc U . R 1 . .
C C18 0.8819(8) -0.1053(5) 0.6999(6) 0.103(2) Uani d . . . 1 . .
H H18 0.9554 -0.0706 0.7116 0.124 Uiso calc U . R 1 . .
C C74 1.2819(7) 0.6961(5) -0.1509(5) 0.0899(18) Uani d . . . 1 . .
H H74 1.3413 0.7475 -0.1578 0.108 Uiso calc U . R 1 . .
C C51 0.2984(6) 0.1817(5) 0.7960(4) 0.0777(15) Uani d . . . 1 . .
H H51 0.3398 0.2429 0.7818 0.093 Uiso calc U . R 1 . .
C C50 0.3116(6) 0.1069(4) 0.7230(4) 0.0703(13) Uani d . . . 1 . .
H H50 0.3636 0.1173 0.6596 0.084 Uiso calc U . R 1 . .
C C59 0.8117(6) 0.1382(5) 0.2314(5) 0.0805(16) Uani d . . . 1 . .
H H59 0.8712 0.1372 0.1693 0.097 Uiso calc U . R 1 . .
C C52 0.2243(7) 0.1671(5) 0.8900(5) 0.0819(15) Uani d . . . 1 . .
H H52 0.2146 0.2183 0.9399 0.098 Uiso calc U . R 1 . .
C C5 0.7131(5) 0.2753(4) 0.6833(4) 0.0674(12) Uani d . . . 1 . .
C C34 1.2068(7) 0.4325(5) 0.1725(5) 0.0853(17) Uani d . . . 1 . .
H H34 1.1597 0.5024 0.1656 0.102 Uiso calc U . R 1 . .
C C6 0.9422(6) 0.2658(6) 0.7588(5) 0.0940(18) Uani d . . . 1 . .
H H6A 1.0191 0.2568 0.7029 0.141 Uiso calc U . R 1 . .
H H6B 0.9269 0.1967 0.7862 0.141 Uiso calc U . R 1 . .
H H6C 0.9659 0.3072 0.8106 0.141 Uiso calc U . R 1 . .
C C38 0.5561(7) 0.0031(6) -0.0199(7) 0.111(2) Uani d . . . 1 . .
H H38 0.4762 0.0553 -0.0241 0.134 Uiso calc U . R 1 . .
C C32 1.4040(7) 0.3103(6) 0.2227(5) 0.0934(19) Uani d . . . 1 . .
H H32 1.4897 0.2986 0.2489 0.112 Uiso calc U . R 1 . .
C C23 0.6103(7) 0.5189(5) -0.0293(5) 0.0857(16) Uani d . . . 1 . .
H H23 0.5496 0.5807 -0.0452 0.103 Uiso calc U . R 1 . .
C C22 0.6453(8) -0.1006(6) 0.6680(7) 0.108(2) Uani d . . . 1 . .
H H22 0.5589 -0.0614 0.6548 0.13 Uiso calc U . R 1 . .
C C13 0.0478(7) 0.4845(5) 0.4855(5) 0.0939(19) Uani d . . . 1 . .
H H13 -0.0053 0.5527 0.4806 0.113 Uiso calc U . R 1 . .
C C44 0.2987(6) -0.1815(4) 0.5014(4) 0.0693(14) Uani d . . . 1 . .
C C33 1.3322(7) 0.4127(6) 0.2134(6) 0.099(2) Uani d . . . 1 . .
H H33 1.3687 0.4699 0.2349 0.118 Uiso calc U . R 1 . .
C C73 1.2918(9) 0.6219(7) -0.2269(5) 0.106(2) Uani d . . . 1 . .
H H73 1.3595 0.6231 -0.2847 0.127 Uiso calc U . R 1 . .
C C39 0.5430(9) -0.1034(7) -0.0173(8) 0.132(3) Uani d . . . 1 . .
H H39 0.4547 -0.1227 -0.0199 0.158 Uiso calc U . R 1 . .
C C41 0.7817(9) -0.1507(6) -0.0025(9) 0.134(3) Uani d . . . 1 . .
H H41 0.8594 -0.2035 0.0057 0.161 Uiso calc U . R 1 . .
C C40 0.6560(11) -0.1790(6) -0.0111(7) 0.122(3) Uani d . . . 1 . .
H H40 0.648 -0.2511 -0.0126 0.146 Uiso calc U . R 1 . .
C C19 0.9002(13) -0.2152(8) 0.6994(8) 0.148(4) Uani d . . . 1 . .
H H19 0.9885 -0.2555 0.7065 0.177 Uiso calc U . R 1 . .
C C21 0.6620(12) -0.2089(8) 0.6722(8) 0.137(3) Uani d . . . 1 . .
H H21 0.5867 -0.2433 0.664 0.164 Uiso calc U . R 1 . .
C C20 0.7867(18) -0.2664(7) 0.6883(8) 0.153(4) Uani d . . . 1 . .
H H20 0.7977 -0.3409 0.692 0.184 Uiso calc U . R 1 . .

loop_
_atom_site_aniso_label
_atom_site_aniso_U_11
_atom_site_aniso_U_22
_atom_site_aniso_U_33
_atom_site_aniso_U_12
_atom_site_aniso_U_13
_atom_site_aniso_U_23
N4 0.092(3) 0.063(3) 0.103(4) -0.017(2) -0.034(3) 0.001(2)
N7 0.068(2) 0.059(2) 0.073(3) -0.003(2) -0.018(2) -0.005(2)
N8 0.076(3) 0.063(3) 0.088(3) -0.022(2) -0.015(3) 0.002(2)
C64 0.065(3) 0.054(3) 0.072(3) -0.010(2) -0.015(3) 0.002(2)
N5 0.076(3) 0.063(3) 0.080(3) 0.001(2) -0.020(2) -0.012(2)
C28 0.067(3) 0.062(3) 0.070(3) -0.018(2) -0.012(3) 0.000(2)
C36 0.079(3) 0.067(3) 0.067(3) -0.025(2) -0.020(2) 0.003(2)
N1 0.064(2) 0.072(3) 0.083(3) -0.013(2) -0.018(2) 0.004(2)
N2 0.080(3) 0.064(3) 0.088(3) -0.015(2) -0.026(2) 0.008(2)
C27 0.065(3) 0.063(3) 0.070(3) -0.017(2) -0.014(3) -0.001(2)
C29 0.064(3) 0.068(3) 0.060(3) -0.019(2) -0.009(2) -0.004(2)
C37 0.075(3) 0.061(3) 0.069(3) -0.019(2) -0.010(2) -0.003(2)
C65 0.061(3) 0.053(3) 0.072(3) -0.005(2) -0.017(3) 0.000(2)
C68 0.067(3) 0.066(3) 0.076(4) -0.012(2) -0.006(3) 0.002(3)
C55 0.062(3) 0.071(3) 0.079(3) -0.008(3) -0.020(3) 0.001(3)
N3 0.071(3) 0.077(3) 0.080(3) -0.022(2) -0.027(2) 0.008(2)
N6 0.082(3) 0.067(3) 0.100(4) -0.017(2) -0.015(3) -0.011(3)
C24 0.072(3) 0.059(3) 0.070(3) -0.017(2) -0.013(3) 0.001(2)
C77 0.056(3) 0.065(3) 0.071(3) -0.004(2) -0.009(3) 0.006(2)
C63 0.080(3) 0.059(3) 0.094(4) -0.012(3) -0.022(3) -0.012(3)
C67 0.069(3) 0.064(3) 0.073(4) -0.014(2) -0.011(3) 0.002(3)
C47 0.059(3) 0.066(3) 0.089(4) -0.011(2) -0.019(3) 0.002(3)
C81 0.077(3) 0.069(3) 0.095(4) -0.020(3) -0.010(3) -0.002(3)
C76 0.067(3) 0.066(3) 0.076(3) -0.013(3) -0.015(3) 0.000(2)
C7 0.061(3) 0.064(3) 0.060(3) -0.009(2) -0.004(2) 0.003(2)
C15 0.068(3) 0.070(3) 0.072(3) -0.006(2) -0.014(2) -0.004(2)
C49 0.057(3) 0.065(3) 0.070(3) -0.011(2) -0.014(2) 0.007(2)
C48 0.067(3) 0.063(3) 0.077(4) -0.015(2) -0.006(3) 0.002(3)
C16 0.072(3) 0.073(3) 0.075(3) -0.009(2) -0.016(3) -0.007(2)
C35 0.080(3) 0.071(3) 0.065(3) -0.027(3) -0.017(3) 0.002(2)
C17 0.073(3) 0.064(3) 0.071(3) -0.009(2) -0.005(3) -0.005(2)
C75 0.064(3) 0.067(3) 0.075(3) -0.008(2) -0.019(3) 0.000(2)
C11 0.104(5) 0.095(5) 0.135(6) -0.025(4) -0.062(5) -0.009(4)
C60 0.080(4) 0.077(4) 0.093(4) -0.020(3) -0.020(3) 0.018(3)
C56 0.074(3) 0.075(3) 0.071(3) -0.012(3) -0.015(3) 0.002(3)
C4 0.059(3) 0.065(3) 0.065(3) -0.010(2) -0.015(2) 0.003(2)
C70 0.076(3) 0.072(3) 0.075(3) -0.012(3) -0.010(3) -0.005(3)
C8 0.063(3) 0.067(3) 0.058(3) -0.010(2) -0.008(2) 0.003(2)
C62 0.073(3) 0.069(3) 0.068(3) -0.007(3) -0.005(3) 0.002(3)
C80 0.072(3) 0.070(3) 0.097(4) -0.022(3) -0.011(3) 0.015(3)
C3 0.081(4) 0.071(3) 0.107(4) -0.022(3) -0.032(3) 0.006(3)
C79 0.072(3) 0.092(4) 0.071(3) -0.011(3) -0.003(3) 0.018(3)
C66 0.096(4) 0.084(4) 0.072(4) 0.003(3) -0.014(3) -0.010(3)
C54 0.081(4) 0.078(4) 0.083(4) -0.028(3) -0.011(3) 0.011(3)
C42 0.064(3) 0.083(4) 0.164(7) -0.009(3) -0.002(4) -0.032(4)
C14 0.089(4) 0.068(3) 0.083(4) -0.008(3) -0.031(3) 0.004(3)
C45 0.064(3) 0.056(3) 0.085(4) -0.002(2) -0.018(3) -0.006(3)
C25 0.067(3) 0.061(3) 0.066(3) -0.020(2) -0.009(2) 0.001(2)
C61 0.081(4) 0.069(3) 0.082(4) -0.016(3) -0.016(3) -0.001(3)
C69 0.071(3) 0.062(3) 0.066(3) 0.001(2) -0.011(3) 0.001(2)
C30 0.084(4) 0.065(3) 0.072(3) -0.021(3) -0.022(3) 0.007(2)
C10 0.086(4) 0.071(3) 0.107(5) -0.008(3) -0.039(4) -0.006(3)
C9 0.061(3) 0.071(3) 0.059(3) -0.013(2) -0.017(2) 0.006(2)
C82 0.066(3) 0.065(3) 0.079(4) -0.014(2) -0.005(3) 0.001(3)
C71 0.114(5) 0.077(4) 0.086(4) -0.012(3) -0.021(4) -0.012(3)
C58 0.077(3) 0.087(4) 0.068(4) -0.008(3) -0.016(3) -0.004(3)
C57 0.067(3) 0.062(3) 0.065(3) -0.009(2) -0.020(3) 0.009(2)
C12 0.082(4) 0.105(5) 0.127(6) -0.011(4) -0.048(4) -0.003(4)
C53 0.084(4) 0.108(5) 0.064(3) -0.027(3) -0.004(3) 0.000(3)
C43 0.080(4) 0.060(3) 0.123(6) -0.013(3) -0.034(4) -0.010(3)
C31 0.081(4) 0.079(4) 0.089(4) -0.007(3) -0.025(3) 0.010(3)
C72 0.141(6) 0.090(5) 0.076(4) 0.011(5) -0.032(5) -0.016(4)
C78 0.074(3) 0.082(4) 0.062(3) -0.011(3) -0.014(3) 0.004(3)
C46 0.091(4) 0.100(5) 0.086(4) 0.016(3) -0.028(4) -0.021(3)
C26 0.083(4) 0.115(5) 0.092(4) -0.031(3) -0.032(3) 0.007(3)
C18 0.099(4) 0.084(4) 0.128(5) 0.001(3) -0.045(4) 0.006(4)
C74 0.092(4) 0.083(4) 0.086(4) -0.008(3) 0.004(3) 0.001(3)
C51 0.084(4) 0.077(3) 0.076(4) -0.028(3) -0.008(3) 0.001(3)
C50 0.073(3) 0.072(3) 0.065(3) -0.018(3) -0.004(3) 0.003(3)
C59 0.071(3) 0.098(4) 0.070(4) -0.014(3) -0.007(3) 0.014(3)
C52 0.088(4) 0.090(4) 0.073(4) -0.023(3) -0.015(3) -0.003(3)
C5 0.065(3) 0.066(3) 0.072(3) -0.012(2) -0.010(2) 0.000(2)
C34 0.090(4) 0.071(3) 0.104(5) -0.017(3) -0.036(4) -0.010(3)
C6 0.065(3) 0.109(5) 0.110(5) -0.007(3) -0.029(3) 0.002(4)
C38 0.087(4) 0.080(4) 0.182(8) -0.027(3) -0.053(5) 0.005(4)
C32 0.078(4) 0.107(5) 0.104(5) -0.018(4) -0.041(4) 0.003(4)
C23 0.092(4) 0.067(3) 0.106(4) -0.011(3) -0.045(3) 0.006(3)
C22 0.088(4) 0.088(5) 0.148(7) -0.022(3) 0.003(4) -0.036(4)
C13 0.088(4) 0.086(4) 0.112(5) 0.002(3) -0.046(4) 0.007(4)
C44 0.064(3) 0.057(3) 0.087(4) -0.008(2) -0.014(3) -0.003(3)
C33 0.095(4) 0.092(5) 0.124(6) -0.028(4) -0.049(4) -0.008(4)
C73 0.121(6) 0.108(5) 0.070(4) 0.011(5) 0.014(4) -0.005(4)
C39 0.111(6) 0.098(6) 0.206(10) -0.048(5) -0.048(6) -0.009(6)
C41 0.100(5) 0.072(4) 0.220(10) 0.005(4) -0.006(6) -0.030(5)
C40 0.141(7) 0.069(4) 0.158(8) -0.034(5) -0.007(6) -0.022(4)
C19 0.178(9) 0.085(6) 0.173(9) 0.027(6) -0.058(8) 0.006(5)
C21 0.158(8) 0.091(6) 0.159(8) -0.044(6) 0.017(7) -0.040(6)
C20 0.245(14) 0.069(5) 0.142(8) -0.031(7) -0.010(9) -0.006(5)

loop_
_atom_type_symbol
_atom_type_description
_atom_type_scat_dispersion_real
_atom_type_scat_dispersion_imag
_atom_type_scat_source
C C 0.0033 0.0016 'International Tables Vol C Tables 4.2.6.8 and 6.1.1.4'
H H 0.0000 0.0000 'International Tables Vol C Tables 4.2.6.8 and 6.1.1.4'
N N 0.0061 0.0033 'International Tables Vol C Tables 4.2.6.8 and 6.1.1.4'

loop_
_geom_angle_atom_site_label_1
_geom_angle_atom_site_label_2
_geom_angle_atom_site_label_3
_geom_angle_site_symmetry_1
_geom_angle_site_symmetry_3
_geom_angle
_geom_angle_publ_flag
C23 N4 C24 . . 105.5(5) ?
C63 N7 C65 . . 106.8(4) ?
C63 N7 C66 . . 127.5(5) ?
C65 N7 C66 . . 125.7(5) ?
C63 N8 C64 . . 103.4(5) ?
C65 C64 N8 . . 111.4(5) ?
C65 C64 C67 . . 124.6(5) ?
N8 C64 C67 . . 123.9(5) ?
C43 N5 C45 . . 105.9(5) ?
C43 N5 C46 . . 128.1(6) ?
C45 N5 C46 . . 126.0(5) ?
C27 C28 C29 . . 178.1(6) ?
C35 C36 C37 . . 177.0(6) ?
C3 N1 C5 . . 105.8(4) ?
C3 N1 C6 . . 127.0(5) ?
C5 N1 C6 . . 127.2(5) ?
C3 N2 C4 . . 103.7(4) ?
C28 C27 C24 . . 175.3(5) ?
C30 C29 C34 . . 118.8(5) ?
C30 C29 C28 . . 121.2(5) ?
C34 C29 C28 . . 120.0(5) ?
C42 C37 C38 . . 117.6(5) ?
C42 C37 C36 . . 121.3(5) ?
C38 C37 C36 . . 121.0(5) ?
C64 C65 N7 . . 104.8(4) ?
C64 C65 C75 . . 131.4(5) ?
N7 C65 C75 . . 123.8(5) ?
C67 C68 C69 . . 176.7(6) ?
C56 C55 C45 . . 178.9(6) ?
C23 N3 C25 . . 107.0(4) ?
C23 N3 C26 . . 127.2(5) ?
C25 N3 C26 . . 125.9(5) ?
C43 N6 C44 . . 103.7(5) ?
N4 C24 C25 . . 109.5(5) ?
N4 C24 C27 . . 122.1(5) ?
C25 C24 C27 . . 128.3(5) ?
C82 C77 C78 . . 119.1(5) ?
C82 C77 C76 . . 120.7(5) ?
C78 C77 C76 . . 120.2(5) ?
N8 C63 N7 . . 113.6(5) ?
N8 C63 H63 . . 123.2 ?
N7 C63 H63 . . 123.2 ?
C68 C67 C64 . . 174.3(5) ?
C48 C47 C44 . . 173.9(6) ?
C80 C81 C82 . . 120.7(6) ?
C80 C81 H81 . . 119.6 ?
C82 C81 H81 . . 119.6 ?
C75 C76 C77 . . 178.2(6) ?
C8 C7 C4 . . 176.7(5) ?
C16 C15 C5 . . 175.2(6) ?
C50 C49 C54 . . 117.9(5) ?
C50 C49 C48 . . 120.1(5) ?
C54 C49 C48 . . 122.0(5) ?
C47 C48 C49 . . 176.6(6) ?
C15 C16 C17 . . 179.2(6) ?
C36 C35 C25 . . 175.0(6) ?
C22 C17 C18 . . 119.5(6) ?
C22 C17 C16 . . 121.6(5) ?
C18 C17 C16 . . 118.9(6) ?
C76 C75 C65 . . 178.6(6) ?
C12 C11 C10 . . 120.3(7) ?
C12 C11 H11 . . 119.8 ?
C10 C11 H11 . . 119.8 ?
C61 C60 C59 . . 120.3(6) ?
C61 C60 H60 . . 119.9 ?
C59 C60 H60 . . 119.9 ?
C55 C56 C57 . . 179.1(6) ?
C5 C4 N2 . . 110.3(4) ?
C5 C4 C7 . . 128.2(5) ?
N2 C4 C7 . . 121.5(4) ?
C71 C70 C69 . . 121.4(6) ?
C71 C70 H70 . . 119.3 ?
C69 C70 H70 . . 119.3 ?
C7 C8 C9 . . 176.3(5) ?
C61 C62 C57 . . 121.5(5) ?
C61 C62 H62 . . 119.3 ?
C57 C62 H62 . . 119.3 ?
C79 C80 C81 . . 119.5(5) ?
C79 C80 H80 . . 120.3 ?
C81 C80 H80 . . 120.3 ?
N2 C3 N1 . . 114.7(5) ?
N2 C3 H3 . . 122.6 ?
N1 C3 H3 . . 122.6 ?
C80 C79 C78 . . 121.2(5) ?
C80 C79 H79 . . 119.4 ?
C78 C79 H79 . . 119.4 ?
N7 C66 H66A . . 109.5 ?
N7 C66 H66B . . 109.5 ?
H66A C66 H66B . . 109.5 ?
N7 C66 H66C . . 109.5 ?
H66A C66 H66C . . 109.5 ?
H66B C66 H66C . . 109.5 ?
C53 C54 C49 . . 120.1(5) ?
C53 C54 H54 . . 119.9 ?
C49 C54 H54 . . 119.9 ?
C37 C42 C41 . . 120.7(6) ?
C37 C42 H42 . . 119.7 ?
C41 C42 H42 . . 119.7 ?
C13 C14 C9 . . 121.6(6) ?
C13 C14 H14 . . 119.2 ?
C9 C14 H14 . . 119.2 ?
N5 C45 C44 . . 105.3(5) ?
N5 C45 C55 . . 124.1(5) ?
C44 C45 C55 . . 130.6(5) ?
N3 C25 C24 . . 104.9(4) ?
N3 C25 C35 . . 121.2(5) ?
C24 C25 C35 . . 133.9(5) ?
C60 C61 C62 . . 119.5(6) ?
C60 C61 H61 . . 120.3 ?
C62 C61 H61 . . 120.3 ?
C70 C69 C74 . . 118.7(5) ?
C70 C69 C68 . . 120.0(5) ?
C74 C69 C68 . . 121.2(6) ?
C29 C30 C31 . . 121.0(5) ?
C29 C30 H30 . . 119.5 ?
C31 C30 H30 . . 119.5 ?
C9 C10 C11 . . 120.2(6) ?
C9 C10 H10 . . 119.9 ?
C11 C10 H10 . . 119.9 ?
C10 C9 C14 . . 117.9(5) ?
C10 C9 C8 . . 122.5(5) ?
C14 C9 C8 . . 119.6(5) ?
C77 C82 C81 . . 119.8(5) ?
C77 C82 H82 . . 120.1 ?
C81 C82 H82 . . 120.1 ?
C72 C71 C70 . . 120.1(7) ?
C72 C71 H71 . . 119.9 ?
C70 C71 H71 . . 119.9 ?
C59 C58 C57 . . 119.3(6) ?
C59 C58 H58 . . 120.4 ?
C57 C58 H58 . . 120.4 ?
C62 C57 C58 . . 118.9(5) ?
C62 C57 C56 . . 122.1(5) ?
C58 C57 C56 . . 119.0(5) ?
C11 C12 C13 . . 120.4(6) ?
C11 C12 H12 . . 119.8 ?
C13 C12 H12 . . 119.8 ?
C52 C53 C54 . . 120.7(6) ?
C52 C53 H53 . . 119.6 ?
C54 C53 H53 . . 119.6 ?
N6 C43 N5 . . 114.0(5) ?
N6 C43 H43 . . 123.0 ?
N5 C43 H43 . . 123.0 ?
C32 C31 C30 . . 119.9(6) ?
C32 C31 H31 . . 120.0 ?
C30 C31 H31 . . 120.0 ?
C71 C72 C73 . . 120.1(7) ?
C71 C72 H72 . . 119.9 ?
C73 C72 H72 . . 119.9 ?
C79 C78 C77 . . 119.8(5) ?
C79 C78 H78 . . 120.1 ?
C77 C78 H78 . . 120.1 ?
N5 C46 H46A . . 109.5 ?
N5 C46 H46B . . 109.5 ?
H46A C46 H46B . . 109.5 ?
N5 C46 H46C . . 109.5 ?
H46A C46 H46C . . 109.5 ?
H46B C46 H46C . . 109.5 ?
N3 C26 H26A . . 109.5 ?
N3 C26 H26B . . 109.5 ?
H26A C26 H26B . . 109.5 ?
N3 C26 H26C . . 109.5 ?
H26A C26 H26C . . 109.5 ?
H26B C26 H26C . . 109.5 ?
C19 C18 C17 . . 118.8(8) ?
C19 C18 H18 . . 120.6 ?
C17 C18 H18 . . 120.6 ?
C73 C74 C69 . . 118.8(7) ?
C73 C74 H74 . . 120.6 ?
C69 C74 H74 . . 120.6 ?
C50 C51 C52 . . 120.0(5) ?
C50 C51 H51 . . 120.0 ?
C52 C51 H51 . . 120.0 ?
C51 C50 C49 . . 121.7(5) ?
C51 C50 H50 . . 119.1 ?
C49 C50 H50 . . 119.1 ?
C60 C59 C58 . . 120.6(5) ?
C60 C59 H59 . . 119.7 ?
C58 C59 H59 . . 119.7 ?
C51 C52 C53 . . 119.6(6) ?
C51 C52 H52 . . 120.2 ?
C53 C52 H52 . . 120.2 ?
C4 C5 N1 . . 105.5(4) ?
C4 C5 C15 . . 132.5(5) ?
N1 C5 C15 . . 121.9(5) ?
C33 C34 C29 . . 119.1(6) ?
C33 C34 H34 . . 120.4 ?
C29 C34 H34 . . 120.4 ?
N1 C6 H6A . . 109.5 ?
N1 C6 H6B . . 109.5 ?
H6A C6 H6B . . 109.5 ?
N1 C6 H6C . . 109.5 ?
H6A C6 H6C . . 109.5 ?
H6B C6 H6C . . 109.5 ?
C37 C38 C39 . . 120.9(7) ?
C37 C38 H38 . . 119.5 ?
C39 C38 H38 . . 119.5 ?
C31 C32 C33 . . 119.9(6) ?
C31 C32 H32 . . 120.1 ?
C33 C32 H32 . . 120.1 ?
N4 C23 N3 . . 113.1(5) ?
N4 C23 H23 . . 123.5 ?
N3 C23 H23 . . 123.5 ?
C21 C22 C17 . . 121.3(8) ?
C21 C22 H22 . . 119.3 ?
C17 C22 H22 . . 119.3 ?
C14 C13 C12 . . 119.5(6) ?
C14 C13 H13 . . 120.2 ?
C12 C13 H13 . . 120.2 ?
N6 C44 C45 . . 111.1(5) ?
N6 C44 C47 . . 124.1(5) ?
C45 C44 C47 . . 124.7(5) ?
C32 C33 C34 . . 121.2(6) ?
C32 C33 H33 . . 119.4 ?
C34 C33 H33 . . 119.4 ?
C72 C73 C74 . . 120.8(6) ?
C72 C73 H73 . . 119.6 ?
C74 C73 H73 . . 119.6 ?
C40 C39 C38 . . 120.3(7) ?
C40 C39 H39 . . 119.8 ?
C38 C39 H39 . . 119.8 ?
C40 C41 C42 . . 120.7(7) ?
C40 C41 H41 . . 119.6 ?
C42 C41 H41 . . 119.6 ?
C39 C40 C41 . . 119.6(7) ?
C39 C40 H40 . . 120.2 ?
C41 C40 H40 . . 120.2 ?
C18 C19 C20 . . 120.1(9) ?
C18 C19 H19 . . 119.9 ?
C20 C19 H19 . . 119.9 ?
C20 C21 C22 . . 120.0(10) ?
C20 C21 H21 . . 120.0 ?
C22 C21 H21 . . 120.0 ?
C21 C20 C19 . . 120.1(8) ?
C21 C20 H20 . . 119.9 ?
C19 C20 H20 . . 119.9 ?

loop_
_geom_bond_atom_site_label_1
_geom_bond_atom_site_label_2
_geom_bond_site_symmetry_2
_geom_bond_distance
_geom_bond_publ_flag
N4 C23 . 1.298(7) ?
N4 C24 . 1.372(7) ?
N7 C63 . 1.332(7) ?
N7 C65 . 1.379(6) ?
N7 C66 . 1.457(7) ?
N8 C63 . 1.323(7) ?
N8 C64 . 1.370(7) ?
C64 C65 . 1.368(7) ?
C64 C67 . 1.428(8) ?
N5 C43 . 1.355(8) ?
N5 C45 . 1.371(7) ?
N5 C46 . 1.454(8) ?
C28 C27 . 1.199(7) ?
C28 C29 . 1.429(7) ?
C36 C35 . 1.203(7) ?
C36 C37 . 1.429(7) ?
N1 C3 . 1.337(7) ?
N1 C5 . 1.389(7) ?
N1 C6 . 1.450(7) ?
N2 C3 . 1.305(7) ?
N2 C4 . 1.389(7) ?
C27 C24 . 1.420(7) ?
C29 C30 . 1.376(7) ?
C29 C34 . 1.400(8) ?
C37 C42 . 1.358(8) ?
C37 C38 . 1.363(8) ?
C65 C75 . 1.405(7) ?
C68 C67 . 1.200(8) ?
C68 C69 . 1.429(8) ?
C55 C56 . 1.199(7) ?
C55 C45 . 1.412(8) ?
N3 C23 . 1.336(7) ?
N3 C25 . 1.380(6) ?
N3 C26 . 1.476(7) ?
N6 C43 . 1.305(8) ?
N6 C44 . 1.369(7) ?
C24 C25 . 1.384(7) ?
C77 C82 . 1.378(8) ?
C77 C78 . 1.385(7) ?
C77 C76 . 1.433(7) ?
C63 H63 . 0.93 ?
C47 C48 . 1.188(8) ?
C47 C44 . 1.435(9) ?
C81 C80 . 1.369(8) ?
C81 C82 . 1.384(7) ?
C81 H81 . 0.93 ?
C76 C75 . 1.201(7) ?
C7 C8 . 1.205(7) ?
C7 C4 . 1.421(7) ?
C15 C16 . 1.196(7) ?
C15 C5 . 1.406(8) ?
C49 C50 . 1.381(7) ?
C49 C54 . 1.383(7) ?
C49 C48 . 1.434(8) ?
C16 C17 . 1.438(8) ?
C35 C25 . 1.401(7) ?
C17 C22 . 1.371(9) ?
C17 C18 . 1.373(8) ?
C11 C12 . 1.347(10) ?
C11 C10 . 1.393(9) ?
C11 H11 . 0.93 ?
C60 C61 . 1.370(9) ?
C60 C59 . 1.375(9) ?
C60 H60 . 0.93 ?
C56 C57 . 1.422(8) ?
C4 C5 . 1.373(7) ?
C70 C71 . 1.363(9) ?
C70 C69 . 1.383(8) ?
C70 H70 . 0.93 ?
C8 C9 . 1.426(7) ?
C62 C61 . 1.372(8) ?
C62 C57 . 1.373(8) ?
C62 H62 . 0.93 ?
C80 C79 . 1.351(9) ?
C80 H80 . 0.93 ?
C3 H3 . 0.93 ?
C79 C78 . 1.382(8) ?
C79 H79 . 0.93 ?
C66 H66A . 0.96 ?
C66 H66B . 0.96 ?
C66 H66C . 0.96 ?
C54 C53 . 1.376(9) ?
C54 H54 . 0.93 ?
C42 C41 . 1.368(10) ?
C42 H42 . 0.93 ?
C14 C13 . 1.367(8) ?
C14 C9 . 1.384(7) ?
C14 H14 . 0.93 ?
C45 C44 . 1.378(8) ?
C61 H61 . 0.93 ?
C69 C74 . 1.399(8) ?
C30 C31 . 1.382(8) ?
C30 H30 . 0.93 ?
C10 C9 . 1.383(8) ?
C10 H10 . 0.93 ?
C82 H82 . 0.93 ?
C71 C72 . 1.362(11) ?
C71 H71 . 0.93 ?
C58 C59 . 1.378(8) ?
C58 C57 . 1.402(8) ?
C58 H58 . 0.93 ?
C12 C13 . 1.375(10) ?
C12 H12 . 0.93 ?
C53 C52 . 1.368(8) ?
C53 H53 . 0.93 ?
C43 H43 . 0.93 ?
C31 C32 . 1.363(9) ?
C31 H31 . 0.93 ?
C72 C73 . 1.370(11) ?
C72 H72 . 0.93 ?
C78 H78 . 0.93 ?
C46 H46A . 0.96 ?
C46 H46B . 0.96 ?
C46 H46C . 0.96 ?
C26 H26A . 0.96 ?
C26 H26B . 0.96 ?
C26 H26C . 0.96 ?
C18 C19 . 1.370(12) ?
C18 H18 . 0.93 ?
C74 C73 . 1.388(10) ?
C74 H74 . 0.93 ?
C51 C50 . 1.360(8) ?
C51 C52 . 1.364(8) ?
C51 H51 . 0.93 ?
C50 H50 . 0.93 ?
C59 H59 . 0.93 ?
C52 H52 . 0.93 ?
C34 C33 . 1.379(9) ?
C34 H34 . 0.93 ?
C6 H6A . 0.96 ?
C6 H6B . 0.96 ?
C6 H6C . 0.96 ?
C38 C39 . 1.373(10) ?
C38 H38 . 0.93 ?
C32 C33 . 1.369(9) ?
C32 H32 . 0.93 ?
C23 H23 . 0.93 ?
C22 C21 . 1.351(11) ?
C22 H22 . 0.93 ?
C13 H13 . 0.93 ?
C33 H33 . 0.93 ?
C73 H73 . 0.93 ?
C39 C40 . 1.330(11) ?
C39 H39 . 0.93 ?
C41 C40 . 1.341(12) ?
C41 H41 . 0.93 ?
C40 H40 . 0.93 ?
C19 C20 . 1.392(16) ?
C19 H19 . 0.93 ?
C21 C20 . 1.334(15) ?
C21 H21 . 0.93 ?
C20 H20 . 0.93 ?

loop_
_geom_torsion_atom_site_label_1
_geom_torsion_atom_site_label_2
_geom_torsion_atom_site_label_3
_geom_torsion_atom_site_label_4
_geom_torsion_site_symmetry_1
_geom_torsion_site_symmetry_2
_geom_torsion_site_symmetry_3
_geom_torsion_site_symmetry_4
_geom_torsion
_geom_torsion_publ_flag
C63 N8 C64 C65 . . . . -0.3(5) ?
C63 N8 C64 C67 . . . . -176.7(5) ?
N8 C64 C65 N7 . . . . 0.4(5) ?
C67 C64 C65 N7 . . . . 176.7(5) ?
N8 C64 C65 C75 . . . . 178.6(5) ?
C67 C64 C65 C75 . . . . -5.1(8) ?
C63 N7 C65 C64 . . . . -0.3(5) ?
C66 N7 C65 C64 . . . . 178.6(4) ?
C63 N7 C65 C75 . . . . -178.7(5) ?
C66 N7 C65 C75 . . . . 0.2(7) ?
C23 N4 C24 C25 . . . . 1.4(6) ?
C23 N4 C24 C27 . . . . -176.9(5) ?
C64 N8 C63 N7 . . . . 0.2(6) ?
C65 N7 C63 N8 . . . . 0.1(6) ?
C66 N7 C63 N8 . . . . -178.7(5) ?
C3 N2 C4 C5 . . . . -1.0(6) ?
C3 N2 C4 C7 . . . . -179.5(5) ?
C82 C81 C80 C79 . . . . 1.0(9) ?
C4 N2 C3 N1 . . . . 1.2(7) ?
C5 N1 C3 N2 . . . . -0.9(7) ?
C6 N1 C3 N2 . . . . 177.7(5) ?
C81 C80 C79 C78 . . . . -0.6(9) ?
C50 C49 C54 C53 . . . . 2.1(8) ?
C48 C49 C54 C53 . . . . -178.7(5) ?
C38 C37 C42 C41 . . . . 2.2(11) ?
C36 C37 C42 C41 . . . . 176.9(7) ?
C43 N5 C45 C44 . . . . -0.1(5) ?
C46 N5 C45 C44 . . . . -178.6(5) ?
C43 N5 C45 C55 . . . . 180.0(5) ?
C46 N5 C45 C55 . . . . 1.5(7) ?
C23 N3 C25 C24 . . . . 1.3(6) ?
C26 N3 C25 C24 . . . . -179.3(5) ?
C23 N3 C25 C35 . . . . -178.9(5) ?
C26 N3 C25 C35 . . . . 0.5(8) ?
N4 C24 C25 N3 . . . . -1.7(6) ?
C27 C24 C25 N3 . . . . 176.5(5) ?
N4 C24 C25 C35 . . . . 178.5(5) ?
C27 C24 C25 C35 . . . . -3.2(10) ?
C59 C60 C61 C62 . . . . -0.9(8) ?
C57 C62 C61 C60 . . . . 1.0(8) ?
C71 C70 C69 C74 . . . . 1.3(8) ?
C71 C70 C69 C68 . . . . -179.5(5) ?
C34 C29 C30 C31 . . . . -0.2(8) ?
C28 C29 C30 C31 . . . . 177.9(5) ?
C12 C11 C10 C9 . . . . -1.0(11) ?
C11 C10 C9 C14 . . . . 0.3(9) ?
C11 C10 C9 C8 . . . . 178.1(6) ?
C13 C14 C9 C10 . . . . 0.0(9) ?
C13 C14 C9 C8 . . . . -177.9(6) ?
C78 C77 C82 C81 . . . . 1.1(7) ?
C76 C77 C82 C81 . . . . -178.8(5) ?
C80 C81 C82 C77 . . . . -1.2(8) ?
C69 C70 C71 C72 . . . . -0.7(9) ?
C61 C62 C57 C58 . . . . -0.5(8) ?
C61 C62 C57 C56 . . . . 178.6(5) ?
C59 C58 C57 C62 . . . . -0.2(7) ?
C59 C58 C57 C56 . . . . -179.3(5) ?
C10 C11 C12 C13 . . . . 1.4(12) ?
C49 C54 C53 C52 . . . . -0.8(9) ?
C44 N6 C43 N5 . . . . 0.3(6) ?
C45 N5 C43 N6 . . . . -0.1(6) ?
C46 N5 C43 N6 . . . . 178.3(5) ?
C29 C30 C31 C32 . . . . -0.5(9) ?
C70 C71 C72 C73 . . . . 0.2(10) ?
C80 C79 C78 C77 . . . . 0.5(8) ?
C82 C77 C78 C79 . . . . -0.8(7) ?
C76 C77 C78 C79 . . . . 179.1(5) ?
C22 C17 C18 C19 . . . . 1.5(11) ?
C16 C17 C18 C19 . . . . -178.5(7) ?
C70 C69 C74 C73 . . . . -1.4(8) ?
C68 C69 C74 C73 . . . . 179.4(5) ?
C52 C51 C50 C49 . . . . 1.0(9) ?
C54 C49 C50 C51 . . . . -2.2(8) ?
C48 C49 C50 C51 . . . . 178.6(5) ?
C61 C60 C59 C58 . . . . 0.3(9) ?
C57 C58 C59 C60 . . . . 0.2(8) ?
C50 C51 C52 C53 . . . . 0.4(9) ?
C54 C53 C52 C51 . . . . -0.5(9) ?
N2 C4 C5 N1 . . . . 0.5(5) ?
C7 C4 C5 N1 . . . . 178.8(5) ?
N2 C4 C5 C15 . . . . 177.1(5) ?
C7 C4 C5 C15 . . . . -4.6(9) ?
C3 N1 C5 C4 . . . . 0.2(6) ?
C6 N1 C5 C4 . . . . -178.4(5) ?
C3 N1 C5 C15 . . . . -176.9(5) ?
C6 N1 C5 C15 . . . . 4.5(8) ?
C30 C29 C34 C33 . . . . 0.0(9) ?
C28 C29 C34 C33 . . . . -178.2(5) ?
C42 C37 C38 C39 . . . . -2.8(11) ?
C36 C37 C38 C39 . . . . -177.5(8) ?
C30 C31 C32 C33 . . . . 1.4(10) ?
C24 N4 C23 N3 . . . . -0.6(7) ?
C25 N3 C23 N4 . . . . -0.5(7) ?
C26 N3 C23 N4 . . . . -179.8(5) ?
C18 C17 C22 C21 . . . . 1.6(11) ?
C16 C17 C22 C21 . . . . -178.5(7) ?
C9 C14 C13 C12 . . . . 0.4(10) ?
C11 C12 C13 C14 . . . . -1.1(12) ?
C43 N6 C44 C45 . . . . -0.3(6) ?
C43 N6 C44 C47 . . . . 176.5(5) ?
N5 C45 C44 N6 . . . . 0.2(6) ?
C55 C45 C44 N6 . . . . -179.8(5) ?
N5 C45 C44 C47 . . . . -176.6(5) ?
C55 C45 C44 C47 . . . . 3.4(9) ?
C31 C32 C33 C34 . . . . -1.6(11) ?
C29 C34 C33 C32 . . . . 1.0(10) ?
C71 C72 C73 C74 . . . . -0.3(11) ?
C69 C74 C73 C72 . . . . 0.9(10) ?
C37 C38 C39 C40 . . . . 0.1(15) ?
C37 C42 C41 C40 . . . . 1.0(15) ?
C38 C39 C40 C41 . . . . 3.1(16) ?
C42 C41 C40 C39 . . . . -3.7(16) ?
C17 C18 C19 C20 . . . . -4.1(14) ?
C17 C22 C21 C20 . . . . -1.9(14) ?
C22 C21 C20 C19 . . . . -0.8(17) ?
C18 C19 C20 C21 . . . . 3.8(17) ?
